data_9010505
loop_
_publ_author_name
'Fleet, M. E.'
'Liu, X.'

_publ_section_title
;Accommodation of the carbonate ion in fluorapatite synthesized at high
 pressure Locality: synthetic Note: LM136 sample
;
_journal_name_full 'American Mineralogist'
_journal_page_first 1460
_journal_page_last 1469
_journal_paper_doi 10.2138/am.2008.2786
_journal_volume 93
_journal_year 2008
_chemical_compound_source Synthetic
_chemical_formula_sum 'C0.078 Ca5 F0.842 O12.402 P2.895'
_chemical_name_mineral Fluorapatite
_space_group_IT_number 176
_symmetry_space_group_name_Hall '-P 6c'
_symmetry_space_group_name_H-M 'P 63/m'
_cell_angle_alpha 90
_cell_angle_beta 90
_cell_angle_gamma 120
_cell_length_a 9.3679
_cell_length_b 9.3679
_cell_length_c 6.8885
_cell_formula_units_Z 2
_cell_volume 523.528
_database_code_amcsd 0004638
_exptl_crystal_density_diffrn 3.206
_cod_original_formula_sum 'Ca5 P2.895 O12.402 C.078 F.842'
_cod_database_code 9010505

loop_
_space_group_symop_operation_xyz
x,y,z
-x+y,-x,1/2-z
x-y,x,1/2+z
y,-x+y,-z
-y,x-y,z
x,y,1/2-z
-x,-y,1/2+z
x-y,x,-z
-x+y,-x,z
-y,x-y,1/2-z
y,-x+y,1/2+z
-x,-y,-z

loop_
_atom_site_aniso_label
_atom_site_aniso_U_11
_atom_site_aniso_U_22
_atom_site_aniso_U_33
_atom_site_aniso_U_12
_atom_site_aniso_U_13
_atom_site_aniso_U_23
Cal 0.01240 0.01240 0.00620 0.00620 0.00000 0.00000
Ca2 0.00850 0.00950 0.00780 0.00440 0.00000 0.00000
P 0.00570 0.00640 0.00580 0.00320 0.00000 0.00000
O1 0.01160 0.01630 0.01300 0.01010 0.00000 0.00000
O2 0.01160 0.00810 0.02200 0.00420 0.00000 0.00000
O3 0.01620 0.02950 0.01240 0.01420 -0.00500 -0.00830
F 0.00800 0.00800 0.02900 0.00400 0.00000 0.00000

loop_
_atom_site_label
_atom_site_fract_x
_atom_site_fract_y
_atom_site_fract_z
_atom_site_occupancy
_atom_site_U_iso_or_equiv
Cal 0.66667 0.33333 0.00111 1.00000 0.01030
Ca2 0.99234 0.24213 0.25000 1.00000 0.00870
P 0.36863 0.39790 0.25000 0.96500 0.00590
O1 0.48460 0.32640 0.25000 0.99500 0.01210
O2 0.46730 0.58790 0.25000 0.99100 0.01430
O3 0.25710 0.34170 0.07120 1.00000 0.01760
C 0.04600 0.06500 0.49200 0.01300 0.02500
O5 0.14400 0.22000 0.47200 0.01300 0.02500
O6 0.00500 0.00200 0.66200 0.01300 0.02500
O7 0.99000 0.97200 0.34300 0.01300 0.02500
O8 0.42500 0.52900 0.25000 0.03500 0.02500
O9 0.43400 0.32300 0.25000 0.03500 0.02500
F 0.00000 0.00000 0.25000 0.84200 0.01500

loop_
_cod_related_entry_id
_cod_related_entry_database
_cod_related_entry_code
1 AMCSD 0004638
